data_4079163
loop_
_publ_author_name
'Langseth, Eirin'
'G\"orbitz, Carl Henrik'
'Heyn, Richard H.'
'Tilset, Mats'

_publ_section_title
;
 Versatile Methods for Preparation of New Cyclometalated Gold(III)
 Complexes
;
_journal_issue 18
_journal_name_full Organometallics
_journal_page_first 6567
_journal_paper_doi 10.1021/om300537a
_journal_volume 31
_journal_year 2012
_chemical_absolute_configuration ad
_chemical_formula_moiety 'C14 H16 Au N'
_chemical_formula_sum 'C14 H16 Au N'
_chemical_formula_weight 395.24
_chemical_name_systematic Dimethylgoldtolylpyridine
_space_group_IT_number 19
_symmetry_cell_setting orthorhombic
_symmetry_space_group_name_Hall 'P 2ac 2ab'
_symmetry_space_group_name_H-M 'P 21 21 21'
_atom_sites_solution_hydrogens geom
_atom_sites_solution_primary direct
_atom_sites_solution_secondary difmap
_audit_creation_method SHELXL-97
_cell_angle_alpha 90.00
_cell_angle_beta 90.00
_cell_angle_gamma 90.00
_cell_formula_units_Z 4
_cell_length_a 4.9545(3)
_cell_length_b 8.5064(5)
_cell_length_c 28.8920(17)
_cell_measurement_reflns_used 12310
_cell_measurement_temperature 105(2)
_cell_measurement_theta_max 36.83
_cell_measurement_theta_min 2.50
_cell_volume 1217.65(13)
_computing_cell_refinement 'SAINT-Plus (Bruker, 2007)'
_computing_data_collection 'APEX2 (Bruker, 2007)'
_computing_data_reduction 'SAINT-Plus (Bruker, 2007)'
_computing_molecular_graphics 'SHELXL-97 (Sheldrick, 2008)'
_computing_publication_material 'SHELXL-97 (Sheldrick, 2008)'
_computing_structure_refinement 'SHELXL-97 (Sheldrick, 2008)'
_computing_structure_solution 'SHELXS-97 (Sheldrick, 2008)'
_diffrn_ambient_temperature 105(2)
_diffrn_detector_area_resol_mean 8.3
_diffrn_measured_fraction_theta_full 0.995
_diffrn_measured_fraction_theta_max 0.995
_diffrn_measurement_device_type 'Bruker APEXII CCD area-detector'
_diffrn_measurement_method 'Sets of exposures each taken over 0.5\% \w rotation'
_diffrn_radiation_monochromator graphite
_diffrn_radiation_source 'fine-focus sealed tube'
_diffrn_radiation_type MoK\a
_diffrn_radiation_wavelength 0.71073
_diffrn_reflns_av_R_equivalents 0.0460
_diffrn_reflns_av_sigmaI/netI 0.0482
_diffrn_reflns_limit_h_max 8
_diffrn_reflns_limit_h_min -8
_diffrn_reflns_limit_k_max 14
_diffrn_reflns_limit_k_min -14
_diffrn_reflns_limit_l_max 48
_diffrn_reflns_limit_l_min -48
_diffrn_reflns_number 24687
_diffrn_reflns_theta_full 37.09
_diffrn_reflns_theta_max 37.09
_diffrn_reflns_theta_min 2.50
_exptl_absorpt_coefficient_mu 12.053
_exptl_absorpt_correction_T_max 0.430
_exptl_absorpt_correction_T_min 0.207
_exptl_absorpt_correction_type multi-scan
_exptl_absorpt_process_details 'SADABS (Bruker, 2007)'
_exptl_crystal_colour 'light yellow'
_exptl_crystal_density_diffrn 2.156
_exptl_crystal_density_method 'not measured'
_exptl_crystal_description needle
_exptl_crystal_F_000 744
_exptl_crystal_size_max 1.75
_exptl_crystal_size_mid 0.10
_exptl_crystal_size_min 0.07
_refine_diff_density_max 2.865
_refine_diff_density_min -1.976
_refine_diff_density_rms 0.172
_refine_ls_abs_structure_details 'Flack H D (1983), Acta Cryst. A39, 876-881'
_refine_ls_abs_structure_Flack 0.015(11)
_refine_ls_extinction_method none
_refine_ls_goodness_of_fit_ref 1.098
_refine_ls_hydrogen_treatment constr
_refine_ls_matrix_type full
_refine_ls_number_parameters 148
_refine_ls_number_reflns 6192
_refine_ls_number_restraints 0
_refine_ls_restrained_S_all 1.098
_refine_ls_R_factor_all 0.0424
_refine_ls_R_factor_gt 0.0316
_refine_ls_shift/su_max 0.007
_refine_ls_shift/su_mean 0.000
_refine_ls_structure_factor_coef Fsqd
_refine_ls_weighting_details 'calc w=1/[\s^2^(Fo^2^)+(0.0100P)^2^+1.0400P] where P=(Fo^2^+2Fc^2^)/3'
_refine_ls_weighting_scheme calc
_refine_ls_wR_factor_gt 0.0548
_refine_ls_wR_factor_ref 0.0570
_reflns_number_gt 5466
_reflns_number_total 6192
_reflns_threshold_expression >2sigma(I)
_cod_data_source_file om300537a_si_003.cif
_cod_data_source_block el323
_cod_original_sg_symbol_Hall 'p 2ac 2ab'
_cod_original_sg_symbol_H-M 'p 21 21 21'
_cod_database_code 4079163

loop_
_symmetry_equiv_pos_as_xyz
'x, y, z'
'-x+1/2, -y, z+1/2'
'-x, y+1/2, -z+1/2'
'x+1/2, -y+1/2, -z'

loop_
_atom_site_label
_atom_site_type_symbol
_atom_site_fract_x
_atom_site_fract_y
_atom_site_fract_z
_atom_site_U_iso_or_equiv
_atom_site_adp_type
_atom_site_occupancy
_atom_site_symmetry_multiplicity
_atom_site_calc_flag
_atom_site_refinement_flags
Au1 Au 0.62151(3) 0.374404(16) 0.888766(4) 0.01649(3) Uani 1 1 d .
N1 N 0.8994(7) 0.5427(3) 0.91544(10) 0.0165(5) Uani 1 1 d .
C1 C 1.0747(8) 0.5178(5) 0.95054(13) 0.0212(7) Uani 1 1 d .
H11 H 1.0753 0.4189 0.9658 0.025 Uiso 1 1 calc R
C2 C 1.2536(7) 0.6336(6) 0.96473(13) 0.0242(7) Uani 1 1 d .
H21 H 1.3763 0.6142 0.9893 0.029 Uiso 1 1 calc R
C3 C 1.2509(8) 0.7782(5) 0.94248(14) 0.0225(7) Uani 1 1 d .
H31 H 1.3717 0.8590 0.9517 0.027 Uiso 1 1 calc R
C4 C 1.0707(7) 0.8032(4) 0.90679(14) 0.0200(7) Uani 1 1 d .
H41 H 1.0669 0.9016 0.8913 0.024 Uiso 1 1 calc R
C5 C 0.8931(7) 0.6828(4) 0.89342(11) 0.0148(5) Uani 1 1 d .
C6 C 0.6951(7) 0.6969(4) 0.85567(12) 0.0153(6) Uani 1 1 d .
C7 C 0.6489(8) 0.8376(4) 0.83163(13) 0.0189(6) Uani 1 1 d .
H71 H 0.7478 0.9294 0.8396 0.023 Uiso 1 1 calc R
C8 C 0.4599(8) 0.8435(4) 0.79632(13) 0.0204(7) Uani 1 1 d .
H8A H 0.4288 0.9397 0.7805 0.024 Uiso 1 1 calc R
C9 C 0.3150(7) 0.7094(5) 0.78385(12) 0.0185(7) Uani 1 1 d .
C10 C 0.3592(8) 0.5696(4) 0.80839(12) 0.0179(6) Uani 1 1 d .
H101 H 0.2597 0.4784 0.8001 0.022 Uiso 1 1 calc R
C11 C 0.5455(7) 0.5601(4) 0.84476(12) 0.0159(6) Uani 1 1 d .
C12 C 0.1136(9) 0.7126(5) 0.74444(13) 0.0270(8) Uani 1 1 d .
H121 H 0.1556 0.8005 0.7237 0.041 Uiso 1 1 calc R
H122 H -0.0689 0.7259 0.7569 0.041 Uiso 1 1 calc R
H123 H 0.1237 0.6136 0.7272 0.041 Uiso 1 1 calc R
C13 C 0.3490(9) 0.2298(4) 0.85742(15) 0.0254(8) Uani 1 1 d .
H131 H 0.1673 0.2737 0.8609 0.038 Uiso 1 1 calc R
H132 H 0.3559 0.1257 0.8719 0.038 Uiso 1 1 calc R
H133 H 0.3930 0.2205 0.8245 0.038 Uiso 1 1 calc R
C14 C 0.7011(9) 0.1937(5) 0.93816(15) 0.0274(8) Uani 1 1 d .
H141 H 0.5979 0.0993 0.9300 0.041 Uiso 1 1 calc R
H142 H 0.6477 0.2298 0.9690 0.041 Uiso 1 1 calc R
H143 H 0.8943 0.1690 0.9381 0.041 Uiso 1 1 calc R

loop_
_atom_site_aniso_label
_atom_site_aniso_U_11
_atom_site_aniso_U_22
_atom_site_aniso_U_33
_atom_site_aniso_U_23
_atom_site_aniso_U_13
_atom_site_aniso_U_12
Au1 0.01814(5) 0.01301(4) 0.01833(5) 0.00114(5) 0.00200(5) -0.00039(5)
N1 0.0167(13) 0.0189(12) 0.0138(12) 0.0024(9) -0.0015(11) -0.0010(12)
C1 0.026(2) 0.0246(16) 0.0130(15) 0.0007(12) -0.0009(12) 0.0040(14)
C2 0.0195(15) 0.035(2) 0.0175(15) -0.0084(17) -0.0011(12) -0.0004(18)
C3 0.0223(17) 0.0282(19) 0.0171(16) -0.0092(14) 0.0018(13) -0.0037(15)
C4 0.0212(18) 0.0182(15) 0.0207(16) -0.0053(13) 0.0026(12) -0.0036(13)
C5 0.0147(13) 0.0150(11) 0.0148(13) -0.0023(10) 0.0024(13) 0.0007(12)
C6 0.0147(14) 0.0165(14) 0.0147(14) 0.0005(11) 0.0016(10) 0.0014(11)
C7 0.0212(16) 0.0149(13) 0.0207(14) 0.0021(11) 0.0012(14) 0.0007(12)
C8 0.0244(16) 0.0194(17) 0.0173(15) 0.0037(12) 0.0029(12) 0.0042(12)
C9 0.0182(16) 0.0241(16) 0.0133(14) 0.0002(12) 0.0004(11) 0.0047(12)
C10 0.0175(15) 0.0186(13) 0.0177(14) -0.0030(11) 0.0009(13) 0.0011(14)
C11 0.0182(15) 0.0140(14) 0.0154(15) 0.0017(11) 0.0023(11) 0.0025(11)
C12 0.0229(17) 0.039(2) 0.0191(16) -0.0040(14) -0.0049(16) 0.0091(19)
C13 0.0228(19) 0.0171(15) 0.036(2) -0.0031(14) 0.0008(17) -0.0024(15)
C14 0.035(2) 0.0253(19) 0.0221(19) 0.0053(15) 0.0008(15) -0.0037(16)

loop_
_atom_type_symbol
_atom_type_description
_atom_type_scat_dispersion_real
_atom_type_scat_dispersion_imag
_atom_type_scat_source
C C 0.0033 0.0016 'International Tables Vol C Tables 4.2.6.8 and 6.1.1.4'
H H 0.0000 0.0000 'International Tables Vol C Tables 4.2.6.8 and 6.1.1.4'
N N 0.0061 0.0033 'International Tables Vol C Tables 4.2.6.8 and 6.1.1.4'
Au Au -2.0133 8.8022 'International Tables Vol C Tables 4.2.6.8 and 6.1.1.4'

loop_
_geom_angle_atom_site_label_1
_geom_angle_atom_site_label_2
_geom_angle_atom_site_label_3
_geom_angle
C13 Au1 C11 93.86(16)
C13 Au1 N1 173.78(14)
C11 Au1 N1 80.01(13)
C13 Au1 C14 89.13(17)
C11 Au1 C14 176.03(17)
N1 Au1 C14 97.04(15)
C1 N1 C5 120.4(3)
C1 N1 Au1 125.6(3)
C5 N1 Au1 114.0(2)
N1 C1 C2 121.4(4)
N1 C1 H11 119.3
C2 C1 H11 119.3
C1 C2 C3 119.1(4)
C1 C2 H21 120.5
C3 C2 H21 120.5
C4 C3 C2 119.3(4)
C4 C3 H31 120.4
C2 C3 H31 120.4
C3 C4 C5 119.9(4)
C3 C4 H41 120.0
C5 C4 H41 120.0
N1 C5 C4 119.9(3)
N1 C5 C6 115.8(3)
C4 C5 C6 124.2(3)
C7 C6 C11 120.4(3)
C7 C6 C5 123.0(3)
C11 C6 C5 116.6(3)
C8 C7 C6 120.4(3)
C8 C7 H71 119.8
C6 C7 H71 119.8
C7 C8 C9 120.6(3)
C7 C8 H8A 119.7
C9 C8 H8A 119.7
C8 C9 C10 118.8(3)
C8 C9 C12 121.2(4)
C10 C9 C12 119.9(4)
C11 C10 C9 122.1(3)
C11 C10 H101 118.9
C9 C10 H101 118.9
C10 C11 C6 117.7(3)
C10 C11 Au1 128.9(3)
C6 C11 Au1 113.4(2)
C9 C12 H121 109.5
C9 C12 H122 109.5
H121 C12 H122 109.5
C9 C12 H123 109.5
H121 C12 H123 109.5
H122 C12 H123 109.5
Au1 C13 H131 109.5
Au1 C13 H132 109.5
H131 C13 H132 109.5
Au1 C13 H133 109.5
H131 C13 H133 109.5
H132 C13 H133 109.5
Au1 C14 H141 109.5
Au1 C14 H142 109.5
H141 C14 H142 109.5
Au1 C14 H143 109.5
H141 C14 H143 109.5
H142 C14 H143 109.5

loop_
_geom_bond_atom_site_label_1
_geom_bond_atom_site_label_2
_geom_bond_distance
Au1 C13 2.038(4)
Au1 C11 2.062(4)
Au1 N1 2.130(3)
Au1 C14 2.134(4)
N1 C1 1.352(5)
N1 C5 1.352(4)
C1 C2 1.387(6)
C1 H11 0.9500
C2 C3 1.388(7)
C2 H21 0.9500
C3 C4 1.380(6)
C3 H31 0.9500
C4 C5 1.404(5)
C4 H41 0.9500
C5 C6 1.472(5)
C6 C7 1.403(5)
C6 C11 1.415(5)
C7 C8 1.385(5)
C7 H71 0.9500
C8 C9 1.395(5)
C8 H8A 0.9500
C9 C10 1.402(5)
C9 C12 1.514(5)
C10 C11 1.401(5)
C10 H101 0.9500
C12 H121 0.9800
C12 H122 0.9800
C12 H123 0.9800
C13 H131 0.9800
C13 H132 0.9800
C13 H133 0.9800
C14 H141 0.9800
C14 H142 0.9800
C14 H143 0.9800

loop_
_geom_torsion_atom_site_label_1
_geom_torsion_atom_site_label_2
_geom_torsion_atom_site_label_3
_geom_torsion_atom_site_label_4
_geom_torsion
C13 Au1 N1 C1 -168.3(13)
C11 Au1 N1 C1 -177.7(3)
C14 Au1 N1 C1 5.0(3)
C13 Au1 N1 C5 10.5(16)
C11 Au1 N1 C5 1.2(3)
C14 Au1 N1 C5 -176.1(3)
C5 N1 C1 C2 -0.6(6)
Au1 N1 C1 C2 178.2(3)
N1 C1 C2 C3 0.4(6)
C1 C2 C3 C4 -0.1(6)
C2 C3 C4 C5 0.0(6)
C1 N1 C5 C4 0.5(5)
Au1 N1 C5 C4 -178.4(3)
C1 N1 C5 C6 179.8(3)
Au1 N1 C5 C6 0.9(4)
C3 C4 C5 N1 -0.2(5)
C3 C4 C5 C6 -179.5(3)
N1 C5 C6 C7 175.2(3)
C4 C5 C6 C7 -5.5(5)
N1 C5 C6 C11 -3.7(5)
C4 C5 C6 C11 175.6(3)
C11 C6 C7 C8 -1.2(5)
C5 C6 C7 C8 179.9(3)
C6 C7 C8 C9 -0.7(6)
C7 C8 C9 C10 1.5(5)
C7 C8 C9 C12 -178.2(4)
C8 C9 C10 C11 -0.5(6)
C12 C9 C10 C11 179.3(4)
C9 C10 C11 C6 -1.4(5)
C9 C10 C11 Au1 174.5(3)
C7 C6 C11 C10 2.2(5)
C5 C6 C11 C10 -178.9(3)
C7 C6 C11 Au1 -174.3(3)
C5 C6 C11 Au1 4.6(4)
C13 Au1 C11 C10 1.9(4)
N1 Au1 C11 C10 -179.2(4)
C14 Au1 C11 C10 -137(2)
C13 Au1 C11 C6 177.9(3)
N1 Au1 C11 C6 -3.1(2)
C14 Au1 C11 C6 39(2)
